data_4087519
loop_
_publ_author_name
'Johnson, Sara A.'
'Kiernicki, John J.'
'Fanwick, Phillip E.'
'Bart, Suzanne C.'

_publ_section_title
;
 New Benzylpotassium Reagents and Their Utility for the Synthesis of
 Homoleptic Uranium(IV) Benzyl Derivatives
;
_journal_issue 12
_journal_name_full Organometallics
_journal_page_first 2889
_journal_paper_doi 10.1021/acs.organomet.5b00212
_journal_volume 34
_journal_year 2015
_chemical_formula_moiety 'C64 H72 O8 U2'
_chemical_formula_sum 'C32 H36 O4 U'
_chemical_formula_weight 722.64
_space_group_crystal_system orthorhombic
_space_group_IT_number 60
_space_group_name_Hall '-P 2n 2ab'
_space_group_name_H-M_alt 'P b c n'
_atom_sites_solution_hydrogens geom
_atom_sites_solution_primary iterative
_atom_sites_solution_secondary difmap
_audit_creation_method SHELXL-2014/7
_cell_angle_alpha 90
_cell_angle_beta 90
_cell_angle_gamma 90
_cell_formula_units_Z 4
_cell_length_a 19.8917(6)
_cell_length_b 7.5254(2)
_cell_length_c 18.6598(8)
_cell_measurement_reflns_used 37949
_cell_measurement_temperature 200(2)
_cell_measurement_theta_max 72.186
_cell_measurement_theta_min 6.288
_cell_volume 2793.24(16)
_computing_cell_refinement 'HKL3000 (Otwinowski & Minor, 1997)'
_computing_data_collection 'Crystal Clear(Rigaku 2001)'
_computing_data_reduction 'HKL3000 (Otwinowski & Minor, 1997)'
_computing_publication_material 'local programs'
_computing_structure_refinement 'SHELXL-2014/7 (Sheldrick, 2014)'
_computing_structure_solution 'SHELXT (Sheldrick)'
_diffrn_ambient_temperature 200(2)
_diffrn_measured_fraction_theta_full 0.996
_diffrn_measured_fraction_theta_max 0.980
_diffrn_measurement_details
;
Data were collected on a Rigaku Rapid which has a quarter 
chi circle and a 200 degree curved image plate at a fixed 
distance of 127.4mm.  Strategy was optimized using the 
CrystalClear software.  The completeness is the best 
that can be obtained with this geometry. The missing data are not 
cusp data but mostly high angle data.
Also the use of HKL3000/SCALEPACK lowers the number 
of observed data as inconsistent equivalents are removed 
from the data set and not included in the collected total.
;
_diffrn_measurement_device_type 'Rigaku Rapid II'
_diffrn_measurement_method \w
_diffrn_radiation_type CuK\a
_diffrn_radiation_wavelength 1.54178
_diffrn_reflns_av_R_equivalents 0.065
_diffrn_reflns_av_unetI/netI 0.0141
_diffrn_reflns_Laue_measured_fraction_max 0.980
_diffrn_reflns_limit_h_max 24
_diffrn_reflns_limit_h_min 0
_diffrn_reflns_limit_k_max 9
_diffrn_reflns_limit_k_min 0
_diffrn_reflns_limit_l_max 23
_diffrn_reflns_limit_l_min 0
_diffrn_reflns_number 37949
_diffrn_reflns_point_group_measured_fraction_full 0.996
_diffrn_reflns_point_group_measured_fraction_max 0.980
_diffrn_reflns_theta_full 67.679
_diffrn_reflns_theta_max 72.186
_diffrn_reflns_theta_min 6.288
_diffrn_source 'microfocus source'
_exptl_absorpt_coefficient_mu 16.628
_exptl_absorpt_correction_T_max 0.607
_exptl_absorpt_correction_T_min 0.061
_exptl_absorpt_correction_type multi-scan
_exptl_absorpt_process_details 'SCALEPACK (Otwinowski & Minor, 1997)'
_exptl_crystal_colour red
_exptl_crystal_density_diffrn 1.718
_exptl_crystal_description needle
_exptl_crystal_F_000 1408
_exptl_crystal_size_max 0.200
_exptl_crystal_size_mid 0.050
_exptl_crystal_size_min 0.030
_refine_diff_density_max 1.189
_refine_diff_density_min -2.444
_refine_diff_density_rms 0.222
_refine_ls_extinction_method none
_refine_ls_goodness_of_fit_ref 1.195
_refine_ls_hydrogen_treatment constr
_refine_ls_matrix_type full
_refine_ls_number_parameters 170
_refine_ls_number_reflns 2709
_refine_ls_number_restraints 0
_refine_ls_restrained_S_all 1.195
_refine_ls_R_factor_all 0.0605
_refine_ls_R_factor_gt 0.0534
_refine_ls_shift/su_max 0.000
_refine_ls_shift/su_mean 0.000
_refine_ls_structure_factor_coef Fsqd
_refine_ls_weighting_details 'w=1/[\s^2^(Fo^2^)+(0.1307P)^2^] where P=(Fo^2^+2Fc^2^)/3'
_refine_ls_weighting_scheme calc
_refine_ls_wR_factor_gt 0.1771
_refine_ls_wR_factor_ref 0.1897
_reflns_Friedel_coverage 0.000
_reflns_number_gt 1997
_reflns_number_total 2709
_reflns_threshold_expression 'I > 2\s(I)'
_cod_data_source_file om5b00212_si_005.cif
_cod_data_source_block SAJ08
_cod_database_code 4087519
_shelx_shelxl_version_number 2014/7
_shelx_space_group_comment
;
The symmetry employed for this shelxl refinement is uniquely defined
by the following loop, which should always be used as a source of
symmetry information in preference to the above space-group names.
They are only intended as comments.
;
_shelx_estimated_absorpt_t_min 0.136
_shelx_estimated_absorpt_t_max 0.635

loop_
_space_group_symop_operation_xyz
'x, y, z'
'-x+1/2, -y+1/2, z+1/2'
'-x, y, -z+1/2'
'x+1/2, -y+1/2, -z'
'-x, -y, -z'
'x-1/2, y-1/2, -z-1/2'
'x, -y, z-1/2'
'-x-1/2, y-1/2, z'

loop_
_atom_site_label
_atom_site_type_symbol
_atom_site_fract_x
_atom_site_fract_y
_atom_site_fract_z
_atom_site_U_iso_or_equiv
_atom_site_adp_type
_atom_site_occupancy
_atom_site_site_symmetry_order
_atom_site_calc_flag
_atom_site_refinement_flags_posn
_atom_site_refinement_flags_adp
_atom_site_refinement_flags_occupancy
U1 U 0.5000 0.77284(6) 0.7500 0.0397(2) Uani 1 2 d S T P
O1 O 0.32770(19) 1.0385(6) 0.5931(2) 0.0636(11) Uani 1 1 d . . .
O2 O 0.6480(2) 0.5214(6) 0.56130(18) 0.0669(12) Uani 1 1 d . . .
C10 C 0.4398(3) 0.9982(7) 0.8209(3) 0.0545(14) Uani 1 1 d . . .
H10A H 0.4345 0.9673 0.8721 0.065 Uiso 1 1 calc R U .
H10B H 0.4574 1.1204 0.8150 0.065 Uiso 1 1 calc R U .
C11 C 0.3806(3) 0.9597(9) 0.7771(3) 0.0471(15) Uani 1 1 d . . .
C12 C 0.3319(3) 0.8352(8) 0.7985(3) 0.0537(14) Uani 1 1 d . . .
H12 H 0.3344 0.7858 0.8453 0.064 Uiso 1 1 calc R U .
C13 C 0.2799(11) 0.782(2) 0.7528(3) 0.069(5) Uani 1 1 d . . .
H13 H 0.2464 0.7023 0.7697 0.083 Uiso 1 1 calc R U .
C14 C 0.2769(3) 0.8453(8) 0.6827(3) 0.0535(14) Uani 1 1 d . . .
H14 H 0.2423 0.8081 0.6511 0.064 Uiso 1 1 calc R U .
C15 C 0.3257(3) 0.9633(8) 0.6606(3) 0.0494(13) Uani 1 1 d . . .
C16 C 0.3779(3) 1.0177(9) 0.7062(3) 0.0486(15) Uani 1 1 d . . .
H16 H 0.4118 1.0949 0.6885 0.058 Uiso 1 1 calc R U .
C17 C 0.2780(4) 0.9810(7) 0.5429(4) 0.084(2) Uani 1 1 d . . .
H17A H 0.2817 0.8522 0.5360 0.127 Uiso 1 1 calc R U .
H17B H 0.2851 1.0413 0.4970 0.127 Uiso 1 1 calc R U .
H17C H 0.2332 1.0100 0.5612 0.127 Uiso 1 1 calc R U .
C20 C 0.4317(3) 0.5524(8) 0.6865(3) 0.0587(15) Uani 1 1 d . . .
H20A H 0.4365 0.4296 0.7049 0.070 Uiso 1 1 calc R U .
H20B H 0.3838 0.5857 0.6813 0.070 Uiso 1 1 calc R U .
C21 C 0.4730(4) 0.5918(10) 0.6239(4) 0.0534(17) Uani 1 1 d . . .
C22 C 0.4539(4) 0.7182(9) 0.5714(4) 0.0659(19) Uani 1 1 d . . .
H22 H 0.4104 0.7700 0.5733 0.079 Uiso 1 1 calc R U .
C23 C 0.4982(3) 0.7676(16) 0.5170(10) 0.062(4) Uani 1 1 d . . .
H23 H 0.4838 0.8485 0.4811 0.074 Uiso 1 1 calc R U .
C24 C 0.5625(4) 0.7005(8) 0.5148(4) 0.0603(17) Uani 1 1 d . . .
H24 H 0.5923 0.7338 0.4774 0.072 Uiso 1 1 calc R U .
C25 C 0.5832(3) 0.5849(9) 0.5673(3) 0.0538(14) Uani 1 1 d . . .
C26 C 0.5392(3) 0.5343(9) 0.6217(3) 0.0467(15) Uani 1 1 d . . .
H26 H 0.5550 0.4578 0.6585 0.056 Uiso 1 1 calc R U .
C27 C 0.6681(3) 0.3885(10) 0.6107(3) 0.075(2) Uani 1 1 d . . .
H27A H 0.6675 0.4376 0.6593 0.112 Uiso 1 1 calc R U .
H27B H 0.7137 0.3484 0.5990 0.112 Uiso 1 1 calc R U .
H27C H 0.6370 0.2877 0.6079 0.112 Uiso 1 1 calc R U .

loop_
_atom_site_aniso_label
_atom_site_aniso_U_11
_atom_site_aniso_U_22
_atom_site_aniso_U_33
_atom_site_aniso_U_23
_atom_site_aniso_U_13
_atom_site_aniso_U_12
U1 0.0391(3) 0.0328(4) 0.0473(4) 0.000 -0.00075(8) 0.000
O1 0.066(3) 0.069(3) 0.057(2) 0.004(2) -0.019(2) 0.006(2)
O2 0.061(2) 0.084(3) 0.056(2) 0.007(2) 0.0104(18) 0.003(2)
C10 0.062(4) 0.046(3) 0.055(3) -0.009(3) -0.012(3) 0.006(3)
C11 0.050(3) 0.043(4) 0.049(3) -0.013(3) -0.001(3) 0.011(3)
C12 0.062(4) 0.047(4) 0.052(3) 0.000(3) -0.004(3) 0.003(3)
C13 0.067(10) 0.067(12) 0.072(9) -0.006(3) 0.007(3) 0.007(7)
C14 0.049(3) 0.051(4) 0.061(4) -0.004(3) -0.007(3) 0.002(3)
C15 0.050(3) 0.043(3) 0.055(3) -0.001(3) -0.007(2) 0.011(3)
C16 0.042(3) 0.045(4) 0.059(3) -0.010(3) -0.008(2) 0.004(3)
C17 0.110(6) 0.080(5) 0.063(4) 0.002(4) -0.035(4) -0.006(5)
C20 0.048(3) 0.048(3) 0.080(4) -0.013(3) 0.010(3) -0.007(3)
C21 0.054(3) 0.043(4) 0.063(4) -0.015(3) -0.004(3) -0.003(4)
C22 0.069(5) 0.055(4) 0.073(5) -0.024(4) -0.016(4) 0.013(3)
C23 0.088(12) 0.035(7) 0.062(10) 0.000(5) -0.017(3) 0.000(3)
C24 0.077(5) 0.060(4) 0.044(3) 0.004(3) 0.002(3) -0.010(3)
C25 0.061(3) 0.052(4) 0.048(3) -0.005(3) -0.001(3) -0.006(3)
C26 0.055(3) 0.040(4) 0.045(3) -0.002(3) 0.001(2) -0.002(3)
C27 0.055(4) 0.087(5) 0.083(4) 0.011(4) 0.014(3) 0.013(4)

loop_
_atom_type_symbol
_atom_type_description
_atom_type_scat_dispersion_real
_atom_type_scat_dispersion_imag
_atom_type_scat_source
C C 0.0181 0.0091 'International Tables Vol C Tables 4.2.6.8 and 6.1.1.4'
H H 0.0000 0.0000 'International Tables Vol C Tables 4.2.6.8 and 6.1.1.4'
O O 0.0492 0.0322 'International Tables Vol C Tables 4.2.6.8 and 6.1.1.4'
U U -4.3638 13.4090 'International Tables Vol C Tables 4.2.6.8 and 6.1.1.4'

loop_
_geom_angle_atom_site_label_1
_geom_angle_atom_site_label_2
_geom_angle_atom_site_label_3
_geom_angle
_geom_angle_site_symmetry_1
_geom_angle_site_symmetry_3
C20 U1 C20 94.8(3) . 3_656
C20 U1 C10 117.1(2) . .
C20 U1 C10 118.49(18) 3_656 .
C20 U1 C10 118.49(18) . 3_656
C20 U1 C10 117.1(2) 3_656 3_656
C10 U1 C10 92.9(3) . 3_656
C20 U1 C21 100.7(2) . 3_656
C20 U1 C21 31.70(19) 3_656 3_656
C10 U1 C21 88.7(2) . 3_656
C10 U1 C21 134.4(2) 3_656 3_656
C20 U1 C21 31.70(19) . .
C20 U1 C21 100.7(2) 3_656 .
C10 U1 C21 134.4(2) . .
C10 U1 C21 88.7(2) 3_656 .
C21 U1 C21 121.1(3) 3_656 .
C20 U1 C11 136.21(18) . 3_656
C20 U1 C11 87.52(19) 3_656 3_656
C10 U1 C11 99.4(2) . 3_656
C10 U1 C11 31.36(16) 3_656 3_656
C21 U1 C11 103.6(2) 3_656 3_656
C21 U1 C11 104.9(2) . 3_656
C20 U1 C11 87.52(19) . .
C20 U1 C11 136.22(19) 3_656 .
C10 U1 C11 31.36(16) . .
C10 U1 C11 99.4(2) 3_656 .
C21 U1 C11 104.9(2) 3_656 .
C21 U1 C11 103.6(2) . .
C11 U1 C11 119.9(3) 3_656 .
C15 O1 C17 117.0(5) . .
C25 O2 C27 117.1(4) . .
C11 C10 U1 87.4(3) . .
C11 C10 H10A 114.1 . .
U1 C10 H10A 114.1 . .
C11 C10 H10B 114.1 . .
U1 C10 H10B 114.1 . .
H10A C10 H10B 111.3 . .
C16 C11 C12 116.8(5) . .
C16 C11 C10 119.9(5) . .
C12 C11 C10 121.9(6) . .
C16 C11 U1 91.1(3) . .
C12 C11 U1 107.5(4) . .
C10 C11 U1 61.2(3) . .
C13 C12 C11 121.8(7) . .
C13 C12 H12 119.1 . .
C11 C12 H12 119.1 . .
C14 C13 C12 120.3(14) . .
C14 C13 H13 119.8 . .
C12 C13 H13 119.8 . .
C15 C14 C13 118.2(10) . .
C15 C14 H14 120.9 . .
C13 C14 H14 120.9 . .
C14 C15 O1 123.9(5) . .
C14 C15 C16 121.8(5) . .
O1 C15 C16 114.3(5) . .
C11 C16 C15 120.8(6) . .
C11 C16 H16 119.6 . .
C15 C16 H16 119.6 . .
O1 C17 H17A 109.5 . .
O1 C17 H17B 109.5 . .
H17A C17 H17B 109.5 . .
O1 C17 H17C 109.5 . .
H17A C17 H17C 109.5 . .
H17B C17 H17C 109.5 . .
C21 C20 U1 86.4(4) . .
C21 C20 H20A 114.3 . .
U1 C20 H20A 114.3 . .
C21 C20 H20B 114.3 . .
U1 C20 H20B 114.3 . .
H20A C20 H20B 111.4 . .
C26 C21 C22 116.3(6) . .
C26 C21 C20 119.6(5) . .
C22 C21 C20 122.6(7) . .
C26 C21 U1 89.7(4) . .
C22 C21 U1 108.0(4) . .
C20 C21 U1 61.9(3) . .
C23 C22 C21 120.9(7) . .
C23 C22 H22 119.6 . .
C21 C22 H22 119.6 . .
C24 C23 C22 120.8(12) . .
C24 C23 H23 119.6 . .
C22 C23 H23 119.6 . .
C25 C24 C23 119.4(9) . .
C25 C24 H24 120.3 . .
C23 C24 H24 120.3 . .
C24 C25 O2 116.2(5) . .
C24 C25 C26 120.3(6) . .
O2 C25 C26 123.5(5) . .
C21 C26 C25 122.2(6) . .
C21 C26 H26 118.9 . .
C25 C26 H26 118.9 . .
O2 C27 H27A 109.5 . .
O2 C27 H27B 109.5 . .
H27A C27 H27B 109.5 . .
O2 C27 H27C 109.5 . .
H27A C27 H27C 109.5 . .
H27B C27 H27C 109.5 . .

loop_
_geom_bond_atom_site_label_1
_geom_bond_atom_site_label_2
_geom_bond_distance
_geom_bond_site_symmetry_2
U1 C20 2.450(6) .
U1 C20 2.450(5) 3_656
U1 C10 2.462(5) .
U1 C10 2.462(5) 3_656
U1 C21 2.772(6) 3_656
U1 C21 2.772(6) .
U1 C11 2.806(6) 3_656
U1 C11 2.806(6) .
O1 C15 1.381(6) .
O1 C17 1.428(7) .
O2 C25 1.379(7) .
O2 C27 1.417(7) .
C10 C11 1.462(7) .
C10 H10A 0.9900 .
C10 H10B 0.9900 .
C11 C16 1.394(9) .
C11 C12 1.405(9) .
C12 C13 1.398(18) .
C12 H12 0.9500 .
C13 C14 1.393(8) .
C13 H13 0.9500 .
C14 C15 1.378(8) .
C14 H14 0.9500 .
C15 C16 1.404(7) .
C16 H16 0.9500 .
C17 H17A 0.9800 .
C17 H17B 0.9800 .
C17 H17C 0.9800 .
C20 C21 1.459(8) .
C20 H20A 0.9900 .
C20 H20B 0.9900 .
C21 C26 1.387(11) .
C21 C22 1.417(10) .
C22 C23 1.394(16) .
C22 H22 0.9500 .
C23 C24 1.376(9) .
C23 H23 0.9500 .
C24 C25 1.373(8) .
C24 H24 0.9500 .
C25 C26 1.394(8) .
C26 H26 0.9500 .
C27 H27A 0.9800 .
C27 H27B 0.9800 .
C27 H27C 0.9800 .

loop_
_geom_torsion_atom_site_label_1
_geom_torsion_atom_site_label_2
_geom_torsion_atom_site_label_3
_geom_torsion_atom_site_label_4
_geom_torsion
U1 C10 C11 C16 -73.0(5)
U1 C10 C11 C12 93.5(5)
C16 C11 C12 C13 -4.9(11)
C10 C11 C12 C13 -171.8(9)
U1 C11 C12 C13 -105.3(9)
C11 C12 C13 C14 3.3(17)
C12 C13 C14 C15 -1.2(16)
C13 C14 C15 O1 -178.7(9)
C13 C14 C15 C16 1.1(11)
C17 O1 C15 C14 -3.6(8)
C17 O1 C15 C16 176.6(5)
C12 C11 C16 C15 4.7(8)
C10 C11 C16 C15 171.9(6)
U1 C11 C16 C15 114.9(5)
C14 C15 C16 C11 -2.9(9)
O1 C15 C16 C11 176.9(5)
U1 C20 C21 C26 71.8(6)
U1 C20 C21 C22 -94.2(6)
C26 C21 C22 C23 5.8(11)
C20 C21 C22 C23 172.2(8)
U1 C21 C22 C23 104.6(8)
C21 C22 C23 C24 -2.8(15)
C22 C23 C24 C25 -0.6(15)
C23 C24 C25 O2 179.3(8)
C23 C24 C25 C26 0.9(11)
C27 O2 C25 C24 -173.8(6)
C27 O2 C25 C26 4.5(9)
C22 C21 C26 C25 -5.6(9)
C20 C21 C26 C25 -172.5(6)
U1 C21 C26 C25 -115.5(6)
C24 C25 C26 C21 2.4(9)
O2 C25 C26 C21 -175.9(5)
